data_7038202
loop_
_publ_author_name
'Nakajima, Takayuki'
'Noda, Sayo'
'Sakamoto, Miyuki'
'Matsui, Aya'
'Nakamae, Kanako'
'Kure, Bunsho'
'Ura, Yasuyuki'
'Tanase, Tomoaki'

_publ_section_title
;
 Oxidative addition of an aromatic ortho C-H bond of tetraphosphine to
 asymmetric diiridium(i) centres.
;
_journal_issue 11
_journal_name_full 'Dalton transactions (Cambridge, England : 2003)'
_journal_page_first 4747
_journal_page_last 4761
_journal_paper_doi 10.1039/c5dt04725k
_journal_volume 45
_journal_year 2016
_chemical_formula_moiety 'C79.5 H85 Cl F12 Ir2 N4 O2 P6'
_chemical_formula_sum 'C79.5 H85 Cl F12 Ir2 N4 O2 P6'
_chemical_formula_weight 1962.29
_space_group_crystal_system triclinic
_space_group_IT_number 2
_space_group_name_Hall '-P 1'
_space_group_name_H-M_alt 'P -1'
_symmetry_space_group_name_Hall '-P 1'
_symmetry_space_group_name_H-M 'P -1'
_atom_sites_solution_hydrogens geom
_atom_sites_solution_primary direct
_atom_sites_solution_secondary difmap
_audit_update_record
;
2016-01-25 deposited with the CCDC.
2016-01-26 downloaded from the CCDC.
;
_cell_angle_alpha 81.004(6)
_cell_angle_beta 74.071(5)
_cell_angle_gamma 81.207(6)
_cell_formula_units_Z 2
_cell_length_a 13.7832(17)
_cell_length_b 14.612(2)
_cell_length_c 21.817(3)
_cell_measurement_reflns_used 12442
_cell_measurement_temperature 153
_cell_measurement_theta_max 27.51
_cell_measurement_theta_min 3.10
_cell_volume 4145.2(10)
_computing_cell_refinement CrystalClear
_computing_data_collection 'CrystalClear (Rigaku Inc., 2008)'
_computing_data_reduction CrystalClear
_computing_molecular_graphics 'CrystalStructure 4.2'
_computing_publication_material 'CrystalStructure 4.2 (Rigaku, 2015)'
_computing_structure_refinement 'SHELXL Version 2014/7 (Sheldrick, 2008)'
_computing_structure_solution 'SHELXS97 (Sheldrick, 2008)'
_diffrn_ambient_temperature 153
_diffrn_detector_area_resol_mean 7.111
_diffrn_measured_fraction_theta_full 0.995
_diffrn_measured_fraction_theta_max 0.988
_diffrn_measurement_device_type 'Rigaku Saturn724'
_diffrn_measurement_method \w
_diffrn_radiation_type 'Mo K\a'
_diffrn_radiation_wavelength 0.71075
_diffrn_reflns_av_R_equivalents 0.0356
_diffrn_reflns_Laue_measured_fraction_full 0.995
_diffrn_reflns_Laue_measured_fraction_max 0.988
_diffrn_reflns_limit_h_max 17
_diffrn_reflns_limit_h_min -17
_diffrn_reflns_limit_k_max 18
_diffrn_reflns_limit_k_min -18
_diffrn_reflns_limit_l_max 28
_diffrn_reflns_limit_l_min -28
_diffrn_reflns_number 50204
_diffrn_reflns_point_group_measured_fraction_full 0.995
_diffrn_reflns_point_group_measured_fraction_max 0.988
_diffrn_reflns_theta_full 25.242
_diffrn_reflns_theta_max 27.521
_diffrn_reflns_theta_min 3.095
_diffrn_standards_number 0
_exptl_absorpt_coefficient_mu 3.438
_exptl_absorpt_correction_T_max 0.896
_exptl_absorpt_correction_T_min 0.694
_exptl_absorpt_correction_type multi-scan
_exptl_absorpt_process_details 'REQAB (Rigaku, 1998)'
_exptl_crystal_colour orange
_exptl_crystal_density_diffrn 1.572
_exptl_crystal_density_method 'not measured'
_exptl_crystal_description plate
_exptl_crystal_F_000 1950.00
_exptl_crystal_size_max 0.274
_exptl_crystal_size_mid 0.134
_exptl_crystal_size_min 0.032
_refine_diff_density_max 3.77
_refine_diff_density_min -3.65
_refine_ls_extinction_method none
_refine_ls_goodness_of_fit_ref 1.081
_refine_ls_hydrogen_treatment constr
_refine_ls_number_parameters 999
_refine_ls_number_reflns 18838
_refine_ls_number_restraints 11
_refine_ls_R_factor_all 0.0679
_refine_ls_R_factor_gt 0.0570
_refine_ls_shift/su_max 0.013
_refine_ls_structure_factor_coef Fsqd
_refine_ls_weighting_details 'w = 1/[\s^2^(Fo^2^)+(0.1062P)^2^+5.1580P] where P=(Fo^2^+2Fc^2^)/3'
_refine_ls_weighting_scheme calc
_refine_ls_wR_factor_gt 0.1624
_refine_ls_wR_factor_ref 0.1774
_reflns_Friedel_coverage 0.000
_reflns_number_gt 14795
_reflns_number_total 18838
_reflns_threshold_expression F^2^>2.0\s(F^2^)
_cod_data_source_file c5dt04725k2.cif
_cod_data_source_block '_compound6'
_cod_depositor_comments 'Adding full bibliography for 7038197--7038203.cif.'
_cod_original_cell_volume 4145.3(10)
_cod_database_code 7038202

loop_
_space_group_symop_id
_space_group_symop_operation_xyz
1 +X,+Y,+Z
2 -X,-Y,-Z

loop_
_atom_site_label
_atom_site_type_symbol
_atom_site_fract_x
_atom_site_fract_y
_atom_site_fract_z
_atom_site_U_iso_or_equiv
_atom_site_adp_type
_atom_site_occupancy
_atom_site_site_symmetry_order
_atom_site_calc_flag
_atom_site_refinement_flags_posn
_atom_site_refinement_flags_adp
_atom_site_refinement_flags_occupancy
Ir1 Ir 0.61871(2) 0.65031(2) 0.25816(2) 0.03937(9) Uani 1 1 d . . .
Ir2 Ir 0.43420(2) 0.75676(2) 0.25137(2) 0.04202(9) Uani 1 1 d . . .
Cl1 Cl 0.3135(4) 0.9345(5) 0.4675(4) 0.120(2) Uani 0.5 1 d . . P
Cl2 Cl 0.1140(6) 1.0090(7) 0.5321(6) 0.213(6) Uani 0.5 1 d . . P
P1 P 0.51644(13) 0.88569(12) 0.20765(7) 0.0467(4) Uani 1 1 d . . .
P2 P 0.64592(12) 0.78385(12) 0.29340(7) 0.0441(3) Uani 1 1 d . . .
P3 P 0.52614(11) 0.59181(11) 0.35955(7) 0.0393(3) Uani 1 1 d . . .
P4 P 0.33882(10) 0.64322(10) 0.31203(6) 0.0361(3) Uani 1 1 d . . .
P5 P 0.26716(14) 0.30791(12) 0.44278(8) 0.0492(4) Uani 1 1 d . . .
P6 P 0.7859(6) 0.1788(8) 0.0991(5) 0.126(4) Uani 0.5 1 d . . P
P7 P 0.7979(6) 0.2408(8) 0.0634(5) 0.135(4) Uani 0.5 1 d D . P
F1 F 0.2105(5) 0.4010(4) 0.4172(3) 0.1000(19) Uani 1 1 d . . .
F2 F 0.3281(5) 0.2157(4) 0.4684(3) 0.1000(19) Uani 1 1 d . . .
F3 F 0.2086(10) 0.2471(8) 0.4159(6) 0.062(3) Uani 0.5 1 d . . P
F4 F 0.1803(12) 0.3072(13) 0.5049(7) 0.098(5) Uani 0.5 1 d . . P
F5 F 0.3270(14) 0.3720(10) 0.4684(6) 0.069(4) Uani 0.5 1 d . . P
F6 F 0.3563(9) 0.3107(10) 0.3787(6) 0.074(3) Uani 0.5 1 d . . P
F7 F 0.1706(15) 0.2536(17) 0.4547(14) 0.162(10) Uani 0.5 1 d . . P
F8 F 0.2334(17) 0.3201(12) 0.5165(7) 0.120(6) Uani 0.5 1 d . . P
F9 F 0.359(2) 0.3571(19) 0.4427(14) 0.175(13) Uani 0.5 1 d . . P
F10 F 0.294(3) 0.2874(16) 0.3727(8) 0.214(16) Uani 0.5 1 d . . P
F11 F 0.8812(13) 0.2777(16) 0.0012(7) 0.221(3) Uani 0.5 1 d D . P
F12 F 0.8590(8) 0.1523(11) 0.0346(8) 0.221(3) Uani 1 1 d . . .
F13 F 0.7502(8) 0.3069(10) 0.1046(7) 0.221(3) Uani 1 1 d . . .
F14 F 0.7744(16) 0.3161(13) 0.0046(7) 0.221(3) Uani 0.5 1 d D . P
F15 F 0.7038(8) 0.1947(10) 0.0601(7) 0.221(3) Uani 1 1 d . . .
F16 F 0.8102(17) 0.068(2) 0.0935(15) 0.221(3) Uani 0.5 1 d . . P
F18 F 0.8676(8) 0.1908(10) 0.1211(7) 0.221(3) Uani 1 1 d . . .
F20 F 0.7136(17) 0.163(2) 0.1479(15) 0.221(3) Uani 0.5 1 d . . P
O1 O -0.0029(10) 0.6642(9) 0.1073(6) 0.281(12) Uani 1 1 d D . .
H1 H 0.0591 0.6664 0.0892 0.338 Uiso 1 1 calc R U .
O2 O 0.6556(10) 0.0652(11) 0.3376(7) 0.201(6) Uani 1 1 d D . .
H2 H 0.6526 0.0182 0.3654 0.241 Uiso 1 1 calc R U .
N1 N 0.8131(4) 0.5229(4) 0.2764(2) 0.0463(13) Uani 1 1 d . U .
N2 N 0.5326(4) 0.5159(5) 0.1927(3) 0.0581(15) Uani 1 1 d . . .
N3 N 0.7375(4) 0.7092(5) 0.1167(2) 0.0523(13) Uani 1 1 d . . .
N4 N 0.2441(4) 0.8720(4) 0.2326(3) 0.0510(14) Uani 1 1 d . . .
C1 C 0.7467(5) 0.5699(5) 0.2703(3) 0.0479(15) Uani 1 1 d . . .
C2 C 0.5619(5) 0.5636(5) 0.2195(3) 0.0470(14) Uani 1 1 d . . .
C3 C 0.6905(5) 0.6951(5) 0.1682(3) 0.0481(14) Uani 1 1 d . . .
C4 C 0.3151(6) 0.8279(5) 0.2376(4) 0.0578(18) Uani 1 1 d . . .
C5 C 0.6320(5) 0.8849(5) 0.2351(3) 0.0487(15) Uani 1 1 d . . .
H5A H 0.6922 0.8835 0.1979 0.058 Uiso 1 1 calc R U .
H5B H 0.6276 0.9425 0.2547 0.058 Uiso 1 1 calc R U .
C6 C 0.5593(5) 0.8174(5) 0.3676(3) 0.0501(14) Uani 1 1 d . . .
H6A H 0.5826 0.8717 0.3791 0.060 Uiso 1 1 calc R U .
H6B H 0.4913 0.8375 0.3600 0.060 Uiso 1 1 calc R U .
C7 C 0.5496(5) 0.7404(5) 0.4247(3) 0.0537(16) Uani 1 1 d . . .
H7A H 0.6181 0.7082 0.4251 0.064 Uiso 1 1 calc R U .
H7B H 0.5220 0.7694 0.4649 0.064 Uiso 1 1 calc R U .
C8 C 0.4814(5) 0.6686(5) 0.4230(3) 0.0471(14) Uani 1 1 d . . .
H8A H 0.4150 0.7024 0.4191 0.057 Uiso 1 1 calc R U .
H8B H 0.4693 0.6289 0.4648 0.057 Uiso 1 1 calc R U .
C9 C 0.4103(4) 0.5507(4) 0.3563(3) 0.0393(12) Uani 1 1 d . . .
H9A H 0.3682 0.5349 0.4004 0.047 Uiso 1 1 calc R U .
H9B H 0.4269 0.4938 0.3344 0.047 Uiso 1 1 calc R U .
C10 C 0.4409(5) 0.9953(5) 0.2284(4) 0.0576(17) Uani 1 1 d . . .
C11 C 0.4374(7) 1.0296(6) 0.2866(4) 0.072(2) Uani 1 1 d . . .
H11 H 0.4782 0.9980 0.3138 0.086 Uiso 1 1 calc R U .
C12 C 0.3726(8) 1.1112(7) 0.3031(5) 0.090(3) Uani 1 1 d . . .
H12 H 0.3678 1.1334 0.3426 0.108 Uiso 1 1 calc R U .
C13 C 0.3175(8) 1.1579(7) 0.2637(6) 0.091(3) Uani 1 1 d . . .
H13 H 0.2753 1.2135 0.2753 0.109 Uiso 1 1 calc R U .
C14 C 0.3208(9) 1.1271(7) 0.2073(6) 0.096(3) Uani 1 1 d . . .
H14 H 0.2810 1.1612 0.1801 0.116 Uiso 1 1 calc R U .
C15 C 0.3820(7) 1.0465(6) 0.1895(5) 0.078(3) Uani 1 1 d . . .
H15 H 0.3838 1.0257 0.1501 0.094 Uiso 1 1 calc R U .
C16 C 0.5597(5) 0.9104(5) 0.1209(3) 0.0565(17) Uani 1 1 d . . .
C17 C 0.6119(7) 0.9848(7) 0.0921(4) 0.081(3) Uani 1 1 d . . .
H17 H 0.6220 1.0269 0.1182 0.097 Uiso 1 1 calc R U .
C18 C 0.6498(9) 1.0006(9) 0.0277(5) 0.100(4) Uani 1 1 d . . .
H18 H 0.6886 1.0511 0.0092 0.120 Uiso 1 1 calc R U .
C19 C 0.6322(8) 0.9454(9) -0.0089(5) 0.096(4) Uani 1 1 d . . .
H19 H 0.6578 0.9579 -0.0541 0.115 Uiso 1 1 calc R U .
C20 C 0.5773(9) 0.8681(8) 0.0156(5) 0.093(3) Uani 1 1 d . . .
H20 H 0.5655 0.8291 -0.0119 0.111 Uiso 1 1 calc R U .
C21 C 0.5404(7) 0.8512(6) 0.0832(4) 0.069(2) Uani 1 1 d . . .
H21 H 0.5030 0.7999 0.1023 0.082 Uiso 1 1 calc R U .
C22 C 0.7736(5) 0.7871(5) 0.3016(3) 0.0488(14) Uani 1 1 d . . .
C23 C 0.7917(5) 0.8074(5) 0.3585(3) 0.0541(16) Uani 1 1 d . . .
H23 H 0.7367 0.8200 0.3945 0.065 Uiso 1 1 calc R U .
C24 C 0.8905(5) 0.8086(5) 0.3609(4) 0.0585(17) Uani 1 1 d . . .
H24 H 0.9032 0.8186 0.3998 0.070 Uiso 1 1 calc R U .
C25 C 0.9690(6) 0.7960(5) 0.3095(4) 0.0625(19) Uani 1 1 d . . .
H25 H 1.0362 0.7981 0.3122 0.075 Uiso 1 1 calc R U .
C26 C 0.9525(6) 0.7798(7) 0.2524(4) 0.068(2) Uani 1 1 d . . .
H26 H 1.0079 0.7730 0.2156 0.082 Uiso 1 1 calc R U .
C27 C 0.8546(5) 0.7735(6) 0.2493(3) 0.0609(19) Uani 1 1 d . . .
H27 H 0.8434 0.7597 0.2108 0.073 Uiso 1 1 calc R U .
C28 C 0.5952(4) 0.4889(5) 0.3942(3) 0.0477(14) Uani 1 1 d . . .
C29 C 0.5916(6) 0.4009(6) 0.3791(4) 0.073(2) Uani 1 1 d . . .
H29 H 0.5465 0.3922 0.3550 0.088 Uiso 1 1 calc R U .
C30 C 0.6547(8) 0.3252(7) 0.3996(4) 0.090(3) Uani 1 1 d . . .
H30 H 0.6530 0.2652 0.3886 0.108 Uiso 1 1 calc R U .
C31 C 0.7195(6) 0.3358(8) 0.4353(4) 0.076(3) Uani 1 1 d . . .
H31 H 0.7630 0.2839 0.4483 0.092 Uiso 1 1 calc R U .
C32 C 0.7205(5) 0.4223(7) 0.4520(3) 0.065(2) Uani 1 1 d . . .
H32 H 0.7639 0.4302 0.4774 0.078 Uiso 1 1 calc R U .
C33 C 0.6583(5) 0.4981(6) 0.4320(3) 0.0595(18) Uani 1 1 d . . .
H33 H 0.6589 0.5574 0.4444 0.071 Uiso 1 1 calc R U .
C34 C 0.2318(4) 0.6839(4) 0.3755(3) 0.0405(12) Uani 1 1 d . . .
C35 C 0.2211(5) 0.7734(5) 0.3921(3) 0.0536(15) Uani 1 1 d . . .
H35 H 0.2705 0.8143 0.3705 0.064 Uiso 1 1 calc R U .
C36 C 0.1375(7) 0.8039(6) 0.4410(4) 0.073(2) Uani 1 1 d . . .
H36 H 0.1299 0.8654 0.4521 0.088 Uiso 1 1 calc R U .
C37 C 0.0670(6) 0.7444(7) 0.4724(4) 0.070(2) Uani 1 1 d . . .
H37 H 0.0109 0.7651 0.5056 0.084 Uiso 1 1 calc R U .
C38 C 0.0761(5) 0.6553(6) 0.4568(3) 0.0605(18) Uani 1 1 d . . .
H38 H 0.0263 0.6150 0.4788 0.073 Uiso 1 1 calc R U .
C39 C 0.1582(4) 0.6244(5) 0.4086(3) 0.0475(14) Uani 1 1 d . . .
H39 H 0.1648 0.5628 0.3979 0.057 Uiso 1 1 calc R U .
C40 C 0.2765(4) 0.5792(4) 0.2712(3) 0.0392(12) Uani 1 1 d . . .
C41 C 0.2063(7) 0.6309(5) 0.2410(5) 0.073(2) Uani 1 1 d . . .
H41 H 0.1937 0.6965 0.2417 0.088 Uiso 1 1 calc R U .
C42 C 0.1537(7) 0.5871(6) 0.2096(5) 0.077(2) Uani 1 1 d . . .
H42 H 0.1039 0.6231 0.1902 0.092 Uiso 1 1 calc R U .
C43 C 0.1730(5) 0.4931(5) 0.2063(4) 0.0582(17) Uani 1 1 d . . .
H43 H 0.1400 0.4641 0.1829 0.070 Uiso 1 1 calc R U .
C44 C 0.2398(5) 0.4423(5) 0.2370(4) 0.0605(17) Uani 1 1 d . . .
H44 H 0.2521 0.3766 0.2362 0.073 Uiso 1 1 calc R U .
C45 C 0.2910(5) 0.4845(5) 0.2697(4) 0.0542(16) Uani 1 1 d . . .
H45 H 0.3369 0.4471 0.2914 0.065 Uiso 1 1 calc R U .
C46 C 0.8913(5) 0.4477(5) 0.2929(3) 0.0500(15) Uani 1 1 d . U .
C47 C 0.9442(5) 0.4590(6) 0.3361(3) 0.0586(18) Uani 1 1 d . . .
C48 C 1.0132(5) 0.3855(7) 0.3510(4) 0.068(2) Uani 1 1 d . . .
H48 H 1.0497 0.3908 0.3812 0.081 Uiso 1 1 calc R U .
C49 C 1.0301(6) 0.3039(8) 0.3223(5) 0.083(3) Uani 1 1 d . . .
H49 H 1.0779 0.2539 0.3326 0.099 Uiso 1 1 calc R U .
C50 C 0.9781(7) 0.2965(7) 0.2797(6) 0.088(3) Uani 1 1 d . . .
H50 H 0.9911 0.2402 0.2607 0.105 Uiso 1 1 calc R U .
C51 C 0.9065(6) 0.3661(7) 0.2617(4) 0.071(2) Uani 1 1 d . . .
C52 C 0.9275(6) 0.5490(6) 0.3661(4) 0.0634(19) Uani 1 1 d . . .
H52A H 0.9714 0.5439 0.3953 0.076 Uiso 1 1 calc R U .
H52B H 0.9441 0.6010 0.3322 0.076 Uiso 1 1 calc R U .
H52C H 0.8563 0.5602 0.3901 0.076 Uiso 1 1 calc R U .
C53 C 0.8478(8) 0.3577(8) 0.2160(5) 0.098(3) Uani 1 1 d . . .
H53A H 0.8025 0.4155 0.2111 0.117 Uiso 1 1 calc R U .
H53B H 0.8944 0.3469 0.1743 0.117 Uiso 1 1 calc R U .
H53C H 0.8073 0.3053 0.2323 0.117 Uiso 1 1 calc R U .
C54 C 0.4978(5) 0.4624(6) 0.1565(3) 0.062(2) Uani 1 1 d . . .
C55 C 0.5094(6) 0.3647(7) 0.1699(4) 0.071(2) Uani 1 1 d . . .
C56 C 0.4732(7) 0.3185(8) 0.1319(4) 0.082(3) Uani 1 1 d . . .
H56 H 0.4788 0.2523 0.1394 0.098 Uiso 1 1 calc R U .
C57 C 0.4300(8) 0.3619(9) 0.0844(5) 0.094(3) Uani 1 1 d . . .
H57 H 0.4085 0.3267 0.0585 0.113 Uiso 1 1 calc R U .
C58 C 0.4182(7) 0.4554(10) 0.0748(4) 0.092(3) Uani 1 1 d . . .
H58 H 0.3856 0.4852 0.0426 0.110 Uiso 1 1 calc R U .
C59 C 0.4515(6) 0.5113(7) 0.1096(3) 0.069(2) Uani 1 1 d . . .
C60 C 0.5558(9) 0.3163(8) 0.2225(4) 0.091(3) Uani 1 1 d . . .
H60A H 0.5761 0.3627 0.2430 0.110 Uiso 1 1 calc R U .
H60B H 0.5061 0.2806 0.2545 0.110 Uiso 1 1 calc R U .
H60C H 0.6156 0.2738 0.2046 0.110 Uiso 1 1 calc R U .
C61 C 0.4366(8) 0.6153(8) 0.0986(4) 0.089(3) Uani 1 1 d . . .
H61A H 0.4653 0.6408 0.1278 0.106 Uiso 1 1 calc R U .
H61B H 0.4708 0.6365 0.0541 0.106 Uiso 1 1 calc R U .
H61C H 0.3638 0.6369 0.1067 0.106 Uiso 1 1 calc R U .
C62 C 0.7877(5) 0.7160(6) 0.0499(3) 0.062(2) Uani 1 1 d . . .
C63 C 0.8436(6) 0.7893(7) 0.0230(4) 0.074(2) Uani 1 1 d . . .
C64 C 0.8861(8) 0.7932(11) -0.0446(6) 0.120(5) Uani 1 1 d . . .
H64 H 0.9240 0.8430 -0.0667 0.144 Uiso 1 1 calc R U .
C65 C 0.8727(9) 0.7242(12) -0.0791(5) 0.114(5) Uani 1 1 d . . .
H65 H 0.9020 0.7273 -0.1241 0.137 Uiso 1 1 calc R U .
C66 C 0.8202(7) 0.6560(11) -0.0492(4) 0.110(4) Uani 1 1 d . . .
H66 H 0.8119 0.6107 -0.0736 0.132 Uiso 1 1 calc R U .
C67 C 0.7755(6) 0.6463(8) 0.0167(3) 0.077(3) Uani 1 1 d . . .
C68 C 0.8616(8) 0.8560(8) 0.0616(6) 0.102(4) Uani 1 1 d . . .
H68A H 0.9030 0.9025 0.0333 0.123 Uiso 1 1 calc R U .
H68B H 0.7964 0.8874 0.0841 0.123 Uiso 1 1 calc R U .
H68C H 0.8975 0.8226 0.0930 0.123 Uiso 1 1 calc R U .
C69 C 0.7238(7) 0.5596(9) 0.0511(5) 0.098(3) Uani 1 1 d . . .
H69A H 0.6971 0.5658 0.0969 0.118 Uiso 1 1 calc R U .
H69B H 0.6678 0.5540 0.0328 0.118 Uiso 1 1 calc R U .
H69C H 0.7733 0.5039 0.0455 0.118 Uiso 1 1 calc R U .
C70 C 0.1685(7) 0.9166(6) 0.1979(6) 0.084(3) Uani 1 1 d . U .
C71 C 0.1707(8) 0.8906(7) 0.1369(5) 0.084(3) Uani 1 1 d . U .
C72 C 0.0961(11) 0.9337(10) 0.1088(7) 0.123(5) Uani 1 1 d . U .
H72 H 0.0953 0.9205 0.0676 0.148 Uiso 1 1 calc R U .
C73 C 0.0196(11) 0.9985(9) 0.1416(10) 0.133(6) Uani 1 1 d . U .
H73 H -0.0344 1.0254 0.1229 0.159 Uiso 1 1 calc R U .
C74 C 0.0206(9) 1.0222(8) 0.1960(8) 0.113(5) Uani 1 1 d . . .
H74 H -0.0311 1.0669 0.2161 0.136 Uiso 1 1 calc R U .
C75 C 0.1001(8) 0.9809(7) 0.2259(7) 0.105(4) Uani 1 1 d . . .
C76 C 0.2496(12) 0.8238(11) 0.1064(6) 0.128(5) Uani 1 1 d . . .
H76A H 0.3159 0.8427 0.1039 0.153 Uiso 1 1 calc R U .
H76B H 0.2437 0.8210 0.0630 0.153 Uiso 1 1 calc R U .
H76C H 0.2430 0.7623 0.1314 0.153 Uiso 1 1 calc R U .
C77 C 0.0961(7) 1.0054(6) 0.2905(6) 0.087(3) Uani 1 1 d . . .
H77A H 0.0398 1.0545 0.3024 0.104 Uiso 1 1 calc R U .
H77B H 0.0855 0.9501 0.3223 0.104 Uiso 1 1 calc R U .
H77C H 0.1602 1.0278 0.2892 0.104 Uiso 1 1 calc R U .
C78 C 0.2356(16) 1.0167(18) 0.4995(15) 0.118(9) Uani 0.5 1 d . . P
H78A H 0.2397 1.0713 0.4661 0.141 Uiso 0.5 1 calc R U P
H78B H 0.2631 1.0329 0.5333 0.141 Uiso 0.5 1 calc R U P
C79 C 0.7602(11) 0.0819(15) 0.3105(14) 0.51(4) Uani 1 1 d D . .
H79A H 0.7987 0.0272 0.2906 0.609 Uiso 1 1 calc DR U .
H79B H 0.7892 0.0932 0.3445 0.609 Uiso 1 1 calc DR U .
H79C H 0.7636 0.1365 0.2779 0.609 Uiso 1 1 calc R U .
C80 C -0.0261(9) 0.5714(10) 0.1127(8) 0.118(6) Uani 1 1 d D . .
H80A H 0.0145 0.5298 0.1384 0.142 Uiso 1 1 calc R U .
H80B H -0.0104 0.5517 0.0698 0.142 Uiso 1 1 calc R U .
H80C H -0.0985 0.5688 0.1335 0.142 Uiso 1 1 calc R U .

loop_
_atom_site_aniso_label
_atom_site_aniso_U_11
_atom_site_aniso_U_22
_atom_site_aniso_U_33
_atom_site_aniso_U_23
_atom_site_aniso_U_13
_atom_site_aniso_U_12
Ir1 0.03198(14) 0.06167(17) 0.02715(12) 0.00049(10) -0.00871(9) -0.01762(11)
Ir2 0.03865(15) 0.05444(16) 0.03648(13) 0.00992(10) -0.01615(10) -0.01992(11)
Cl1 0.081(3) 0.121(5) 0.168(6) -0.075(5) -0.016(4) -0.012(3)
Cl2 0.128(6) 0.212(9) 0.295(13) -0.200(10) 0.070(7) -0.068(6)
P1 0.0474(9) 0.0558(9) 0.0387(7) 0.0116(7) -0.0143(7) -0.0232(7)
P2 0.0391(8) 0.0636(10) 0.0341(7) 0.0008(6) -0.0123(6) -0.0211(7)
P3 0.0307(7) 0.0578(9) 0.0303(6) 0.0022(6) -0.0095(5) -0.0122(6)
P4 0.0323(7) 0.0444(7) 0.0328(6) 0.0007(5) -0.0097(5) -0.0110(6)
P5 0.0556(10) 0.0509(9) 0.0431(8) -0.0001(7) -0.0184(7) -0.0075(7)
P6 0.072(4) 0.168(8) 0.171(8) -0.116(7) -0.065(5) 0.044(5)
P7 0.073(4) 0.147(8) 0.166(9) -0.016(6) -0.025(5) 0.036(5)
F1 0.121(5) 0.068(3) 0.119(5) -0.003(3) -0.066(4) 0.021(3)
F2 0.128(5) 0.062(3) 0.124(5) 0.011(3) -0.072(4) -0.003(3)
F3 0.071(8) 0.063(5) 0.066(6) 0.003(5) -0.034(5) -0.030(5)
F4 0.094(10) 0.131(11) 0.059(8) -0.018(7) 0.023(7) -0.051(9)
F5 0.117(12) 0.058(5) 0.055(6) -0.003(5) -0.053(7) -0.025(6)
F6 0.065(6) 0.099(8) 0.052(6) -0.025(5) 0.016(5) -0.030(6)
F7 0.093(13) 0.19(2) 0.21(3) 0.04(2) -0.075(15) -0.058(13)
F8 0.20(2) 0.091(10) 0.059(7) -0.006(6) -0.027(11) 0.005(12)
F9 0.142(19) 0.16(2) 0.22(3) 0.08(2) -0.06(2) -0.104(17)
F10 0.41(4) 0.138(18) 0.064(9) -0.052(11) -0.08(2) 0.13(2)
F11 0.127(3) 0.274(7) 0.286(7) -0.140(6) -0.057(4) 0.018(4)
F12 0.127(3) 0.274(7) 0.286(7) -0.140(6) -0.057(4) 0.018(4)
F13 0.127(3) 0.274(7) 0.286(7) -0.140(6) -0.057(4) 0.018(4)
F14 0.127(3) 0.274(7) 0.286(7) -0.140(6) -0.057(4) 0.018(4)
F15 0.127(3) 0.274(7) 0.286(7) -0.140(6) -0.057(4) 0.018(4)
F16 0.127(3) 0.274(7) 0.286(7) -0.140(6) -0.057(4) 0.018(4)
F18 0.127(3) 0.274(7) 0.286(7) -0.140(6) -0.057(4) 0.018(4)
F20 0.127(3) 0.274(7) 0.286(7) -0.140(6) -0.057(4) 0.018(4)
O1 0.176(13) 0.55(3) 0.117(10) -0.117(16) -0.106(10) 0.177(18)
O2 0.189(12) 0.275(17) 0.193(13) -0.104(12) -0.069(10) -0.074(11)
N1 0.020(2) 0.085(4) 0.040(3) -0.030(3) 0.0039(19) -0.023(2)
N2 0.049(3) 0.091(4) 0.040(3) -0.015(3) -0.003(2) -0.031(3)
N3 0.038(3) 0.085(4) 0.034(3) 0.002(2) -0.007(2) -0.018(3)
N4 0.030(3) 0.046(3) 0.084(4) 0.009(3) -0.029(3) -0.020(2)
C1 0.041(4) 0.073(4) 0.032(3) -0.003(3) -0.008(2) -0.018(3)
C2 0.036(3) 0.066(4) 0.040(3) -0.002(3) -0.009(2) -0.015(3)
C3 0.039(3) 0.075(4) 0.035(3) 0.002(3) -0.015(2) -0.019(3)
C4 0.065(5) 0.053(4) 0.062(4) 0.020(3) -0.027(4) -0.033(4)
C5 0.048(3) 0.062(4) 0.039(3) 0.007(3) -0.013(3) -0.027(3)
C6 0.046(3) 0.067(4) 0.039(3) 0.001(3) -0.010(3) -0.019(3)
C7 0.054(4) 0.081(5) 0.031(3) -0.002(3) -0.013(3) -0.025(3)
C8 0.043(3) 0.068(4) 0.030(3) -0.002(3) -0.006(2) -0.017(3)
C9 0.032(3) 0.049(3) 0.036(3) -0.002(2) -0.008(2) -0.008(2)
C10 0.047(4) 0.064(4) 0.058(4) 0.006(3) -0.002(3) -0.031(3)
C11 0.069(5) 0.076(5) 0.063(5) 0.005(4) -0.013(4) -0.008(4)
C12 0.099(7) 0.079(6) 0.079(6) -0.005(5) -0.010(5) -0.002(5)
C13 0.079(6) 0.063(5) 0.114(8) 0.003(5) -0.003(6) -0.007(5)
C14 0.097(7) 0.062(5) 0.133(10) 0.019(6) -0.048(7) -0.015(5)
C15 0.078(5) 0.057(5) 0.107(7) 0.020(4) -0.039(5) -0.033(4)
C16 0.055(4) 0.076(5) 0.037(3) 0.014(3) -0.016(3) -0.020(3)
C17 0.070(5) 0.107(7) 0.064(5) 0.036(5) -0.026(4) -0.041(5)
C18 0.098(7) 0.136(10) 0.057(5) 0.036(6) -0.014(5) -0.049(7)
C19 0.074(6) 0.138(10) 0.053(5) 0.027(6) -0.010(4) 0.005(6)
C20 0.103(7) 0.112(8) 0.060(5) -0.012(5) -0.037(5) 0.028(6)
C21 0.075(5) 0.076(5) 0.055(4) -0.003(4) -0.028(4) 0.004(4)
C22 0.044(3) 0.066(4) 0.041(3) 0.005(3) -0.017(3) -0.023(3)
C23 0.053(4) 0.066(4) 0.053(4) 0.000(3) -0.025(3) -0.025(3)
C24 0.059(4) 0.070(4) 0.060(4) 0.005(3) -0.032(3) -0.028(3)
C25 0.055(4) 0.077(5) 0.067(4) 0.014(4) -0.032(4) -0.032(4)
C26 0.043(4) 0.109(6) 0.053(4) 0.005(4) -0.009(3) -0.032(4)
C27 0.049(4) 0.094(6) 0.044(3) 0.000(3) -0.012(3) -0.031(4)
C28 0.030(3) 0.075(4) 0.033(3) 0.005(3) -0.007(2) -0.006(3)
C29 0.063(5) 0.089(6) 0.076(5) -0.021(4) -0.038(4) 0.017(4)
C30 0.104(7) 0.090(6) 0.073(6) -0.019(5) -0.041(5) 0.038(6)
C31 0.047(4) 0.113(7) 0.052(4) 0.009(4) -0.009(3) 0.020(4)
C32 0.040(3) 0.106(6) 0.041(3) 0.021(4) -0.015(3) -0.011(4)
C33 0.048(4) 0.088(5) 0.044(3) 0.019(3) -0.019(3) -0.025(3)
C34 0.036(3) 0.052(3) 0.035(3) -0.005(2) -0.014(2) -0.002(2)
C35 0.056(4) 0.052(4) 0.058(4) -0.013(3) -0.023(3) 0.000(3)
C36 0.067(5) 0.078(5) 0.085(6) -0.042(5) -0.032(5) 0.018(4)
C37 0.049(4) 0.114(7) 0.048(4) -0.031(4) -0.017(3) 0.020(4)
C38 0.043(4) 0.093(6) 0.042(3) -0.009(3) -0.007(3) -0.001(4)
C39 0.037(3) 0.063(4) 0.040(3) -0.005(3) -0.009(2) -0.002(3)
C40 0.031(3) 0.050(3) 0.036(3) -0.008(2) -0.006(2) -0.005(2)
C41 0.083(5) 0.048(4) 0.115(7) -0.015(4) -0.070(5) 0.002(4)
C42 0.084(6) 0.077(5) 0.094(6) -0.017(5) -0.063(5) -0.003(4)
C43 0.051(4) 0.070(4) 0.063(4) -0.021(3) -0.019(3) -0.014(3)
C44 0.053(4) 0.061(4) 0.074(5) -0.016(4) -0.018(4) -0.018(3)
C45 0.046(3) 0.052(4) 0.071(4) 0.003(3) -0.024(3) -0.017(3)
C46 0.032(3) 0.072(4) 0.045(3) -0.004(3) -0.008(2) -0.009(3)
C47 0.040(3) 0.089(5) 0.046(3) 0.004(3) -0.010(3) -0.019(3)
C48 0.039(4) 0.101(6) 0.057(4) 0.005(4) -0.015(3) -0.005(4)
C49 0.050(4) 0.101(7) 0.084(6) -0.001(5) -0.013(4) 0.012(5)
C50 0.071(6) 0.074(6) 0.111(8) -0.022(5) -0.006(5) -0.005(5)
C51 0.056(4) 0.094(6) 0.064(5) -0.023(4) -0.011(4) -0.009(4)
C52 0.055(4) 0.091(6) 0.052(4) -0.006(4) -0.021(3) -0.022(4)
C53 0.097(7) 0.112(8) 0.101(8) -0.040(6) -0.037(6) -0.015(6)
C54 0.041(3) 0.110(6) 0.043(3) -0.029(4) -0.003(3) -0.030(4)
C55 0.064(5) 0.099(6) 0.057(4) -0.026(4) -0.002(4) -0.037(4)
C56 0.069(5) 0.115(7) 0.067(5) -0.039(5) 0.003(4) -0.038(5)
C57 0.084(6) 0.144(10) 0.073(6) -0.060(6) -0.010(5) -0.044(6)
C58 0.064(5) 0.173(11) 0.053(5) -0.042(6) -0.019(4) -0.020(6)
C59 0.049(4) 0.122(7) 0.042(3) -0.032(4) -0.001(3) -0.024(4)
C60 0.108(8) 0.105(7) 0.067(5) -0.009(5) -0.018(5) -0.041(6)
C61 0.080(6) 0.130(9) 0.061(5) -0.024(5) -0.025(4) 0.000(6)
C62 0.037(3) 0.108(6) 0.032(3) 0.009(3) -0.005(2) -0.008(4)
C63 0.055(4) 0.097(6) 0.055(4) 0.019(4) -0.002(3) -0.009(4)
C64 0.069(6) 0.167(12) 0.079(7) 0.044(8) 0.020(5) -0.011(7)
C65 0.088(7) 0.203(15) 0.039(4) -0.003(7) -0.004(5) -0.016(8)
C66 0.068(6) 0.223(14) 0.039(4) -0.025(6) -0.011(4) -0.016(7)
C67 0.044(4) 0.149(9) 0.041(4) -0.024(5) -0.013(3) -0.001(5)
C68 0.086(7) 0.097(7) 0.102(8) 0.009(6) 0.016(6) -0.038(6)
C69 0.074(6) 0.159(10) 0.069(5) -0.047(6) 0.006(5) -0.046(6)
C70 0.067(5) 0.063(5) 0.132(7) 0.047(5) -0.066(6) -0.025(4)
C71 0.077(6) 0.088(6) 0.095(6) 0.049(5) -0.050(5) -0.043(5)
C72 0.131(10) 0.121(9) 0.132(10) 0.072(8) -0.081(8) -0.065(7)
C73 0.102(9) 0.090(8) 0.230(19) 0.062(9) -0.109(10) -0.045(6)
C74 0.094(8) 0.086(7) 0.166(12) 0.060(8) -0.077(9) -0.027(6)
C75 0.069(6) 0.070(6) 0.179(13) 0.049(7) -0.056(7) -0.037(5)
C76 0.157(13) 0.158(13) 0.085(8) 0.042(8) -0.057(8) -0.081(11)
C77 0.067(5) 0.049(4) 0.140(10) 0.000(5) -0.025(6) -0.007(4)
C78 0.076(13) 0.116(18) 0.18(3) -0.074(18) -0.035(15) 0.008(12)
C79 0.49(5) 0.18(2) 0.47(5) 0.07(3) 0.37(5) 0.13(3)
C80 0.054(5) 0.179(14) 0.125(10) 0.041(10) -0.056(6) -0.023(8)

loop_
_atom_type_symbol
_atom_type_description
_atom_type_scat_dispersion_real
_atom_type_scat_dispersion_imag
_atom_type_scat_source
C C 0.0033 0.0016
;
International Tables for Crystallography
(Vol. C, Tables 4.2.6.8 and 6.1.1.4)
;
H H 0.0000 0.0000
;
International Tables for Crystallography
(Vol. C, Table 6.1.1.4)
;
N N 0.0061 0.0033
;
International Tables for Crystallography
(Vol. C, Tables 4.2.6.8 and 6.1.1.4)
;
O O 0.0106 0.0060
;
International Tables for Crystallography
(Vol. C, Tables 4.2.6.8 and 6.1.1.4)
;
Ir Ir -1.4442 7.9887
;
International Tables for Crystallography
(Vol. C, Tables 4.2.6.8 and 6.1.1.4)
;
P P 0.1023 0.0942
;
International Tables for Crystallography
(Vol. C, Tables 4.2.6.8 and 6.1.1.4)
;
F F 0.0171 0.0103
;
International Tables for Crystallography
(Vol. C, Tables 4.2.6.8 and 6.1.1.4)
;
Cl Cl 0.1484 0.1585
;
International Tables for Crystallography
(Vol. C, Tables 4.2.6.8 and 6.1.1.4)
;

loop_
_geom_angle_atom_site_label_1
_geom_angle_atom_site_label_2
_geom_angle_atom_site_label_3
_geom_angle
C2 Ir1 C3 86.0(2)
C2 Ir1 C1 99.7(3)
C3 Ir1 C1 90.5(3)
C2 Ir1 P2 162.2(2)
C3 Ir1 P2 90.5(2)
C1 Ir1 P2 97.7(2)
C2 Ir1 P3 89.26(18)
C3 Ir1 P3 175.09(17)
C1 Ir1 P3 91.55(18)
P2 Ir1 P3 93.65(5)
C2 Ir1 Ir2 80.71(19)
C3 Ir1 Ir2 93.98(18)
C1 Ir1 Ir2 175.53(17)
P2 Ir1 Ir2 82.15(4)
P3 Ir1 Ir2 84.00(4)
C4 Ir2 P1 87.5(2)
C4 Ir2 P4 89.4(2)
P1 Ir2 P4 168.88(6)
C4 Ir2 Ir1 174.1(2)
P1 Ir2 Ir1 90.63(5)
P4 Ir2 Ir1 93.48(4)
C16 P1 C10 101.2(3)
C16 P1 C5 103.7(3)
C10 P1 C5 104.4(4)
C16 P1 Ir2 119.4(3)
C10 P1 Ir2 113.9(2)
C5 P1 Ir2 112.5(2)
C5 P2 C6 103.8(3)
C5 P2 C22 102.1(3)
C6 P2 C22 106.0(3)
C5 P2 Ir1 110.5(2)
C6 P2 Ir1 116.7(2)
C22 P2 Ir1 116.2(2)
C9 P3 C28 103.9(3)
C9 P3 C8 102.9(3)
C28 P3 C8 105.3(3)
C9 P3 Ir1 111.91(19)
C28 P3 Ir1 112.09(19)
C8 P3 Ir1 119.3(2)
C34 P4 C40 101.1(3)
C34 P4 C9 102.7(3)
C40 P4 C9 104.1(3)
C34 P4 Ir2 115.1(2)
C40 P4 Ir2 117.83(19)
C9 P4 Ir2 113.97(18)
F10 P5 F4 142.3(17)
F10 P5 F9 101.3(19)
F4 P5 F9 115.8(13)
F10 P5 F3 55.1(15)
F4 P5 F3 88.8(7)
F9 P5 F3 155.2(12)
F10 P5 F1 84.2(7)
F4 P5 F1 87.6(8)
F9 P5 F1 92.1(11)
F3 P5 F1 92.6(5)
F10 P5 F8 174.2(16)
F4 P5 F8 33.2(7)
F9 P5 F8 83.9(13)
F3 P5 F8 119.4(9)
F1 P5 F8 98.3(7)
F10 P5 F2 96.0(7)
F4 P5 F2 93.5(8)
F9 P5 F2 85.7(11)
F3 P5 F2 89.3(5)
F1 P5 F2 177.8(4)
F8 P5 F2 81.7(7)
F10 P5 F6 38.0(14)
F4 P5 F6 179.0(9)
F9 P5 F6 63.7(11)
F3 P5 F6 91.8(6)
F1 P5 F6 91.5(6)
F8 P5 F6 146.6(10)
F2 P5 F6 87.4(6)
F10 P5 F5 123.8(16)
F4 P5 F5 92.2(8)
F9 P5 F5 24.1(13)
F3 P5 F5 178.4(7)
F1 P5 F5 86.1(6)
F8 P5 F5 61.8(10)
F2 P5 F5 92.0(6)
F6 P5 F5 87.3(7)
F10 P5 F7 87.0(17)
F4 P5 F7 56.5(11)
F9 P5 F7 171.0(14)
F3 P5 F7 32.3(10)
F1 P5 F7 92.1(9)
F8 P5 F7 87.6(13)
F2 P5 F7 90.0(9)
F6 P5 F7 124.0(12)
F5 P5 F7 148.7(12)
P7 P6 F20 130.9(15)
P7 P6 F18 91.6(12)
F20 P6 F18 106.9(14)
P7 P6 F12 69.1(11)
F20 P6 F12 151.5(15)
F18 P6 F12 90.5(8)
P7 P6 F15 69.9(10)
F20 P6 F15 85.8(13)
F18 P6 F15 161.5(14)
F12 P6 F15 83.6(8)
P7 P6 F16 132.7(15)
F20 P6 F16 89.6(19)
F18 P6 F16 99.1(10)
F12 P6 F16 64.9(11)
F15 P6 F16 94.2(10)
P7 P6 F13 47.3(8)
F20 P6 F13 88.8(13)
F18 P6 F13 84.3(8)
F12 P6 F13 115.8(12)
F15 P6 F13 82.5(7)
F16 P6 F13 176.5(10)
P6 P7 F13 97.2(11)
P6 P7 F12 69.5(10)
F13 P7 F12 163.9(12)
P6 P7 F15 69.1(9)
F13 P7 F15 100.5(8)
F12 P7 F15 83.4(8)
P6 P7 F11 139.9(12)
F13 P7 F11 115.0(13)
F12 P7 F11 74.2(10)
F15 P7 F11 123.3(12)
P6 P7 F14 155.2(13)
F13 P7 F14 88.0(11)
F12 P7 F14 107.9(12)
F15 P7 F14 86.1(11)
F11 P7 F14 54.6(11)
P6 P7 F18 50.6(7)
F13 P7 F18 87.5(9)
F12 P7 F18 77.1(7)
F15 P7 F18 119.6(10)
F11 P7 F18 105.2(10)
F14 P7 F18 154.2(12)
P6 P7 F20 26.4(8)
F13 P7 F20 75.1(9)
F12 P7 F20 93.8(11)
F15 P7 F20 60.4(9)
F11 P7 F20 166.2(11)
F14 P7 F20 137.9(10)
F18 P7 F20 64.6(8)
F7 F3 F10 137(2)
F7 F3 P5 76.1(17)
F10 F3 P5 61.7(9)
F8 F4 F7 133(2)
F8 F4 P5 75.5(16)
F7 F4 P5 63.4(10)
F9 F5 P5 74(3)
F9 F5 F8 127(3)
P5 F5 F8 58.7(8)
F10 F6 P5 68.3(13)
F10 F6 F9 124.5(18)
P5 F6 F9 56.9(9)
F3 F7 F4 132(2)
F3 F7 P5 71.7(15)
F4 F7 P5 60.0(9)
F4 F8 P5 71.3(14)
F4 F8 F5 124.6(19)
P5 F8 F5 59.4(7)
F5 F9 P5 81(3)
F5 F9 F6 139(4)
P5 F9 F6 59.3(10)
F6 F10 F3 133.8(17)
F6 F10 P5 73.7(13)
F3 F10 P5 63.2(10)
F14 F11 P7 63.6(6)
P7 F12 P6 41.4(6)
P7 F12 F16 100.3(12)
P6 F12 F16 59.5(11)
P7 F13 P6 35.5(6)
F11 F14 P7 61.8(5)
P6 F15 P7 41.0(6)
P6 F16 F12 55.6(12)
P6 F18 P7 37.8(7)
P6 F20 P7 22.8(9)
C80 O1 H1 109.5
C79 O2 H2 109.5
C1 N1 C46 169.8(6)
C2 N2 C54 176.2(7)
C3 N3 C62 170.7(7)
C4 N4 C70 154.6(9)
N1 C1 Ir1 176.3(6)
N2 C2 Ir1 175.1(6)
N3 C3 Ir1 171.2(7)
N4 C4 Ir2 176.1(8)
P2 C5 P1 110.5(3)
P2 C5 H5A 109.6
P1 C5 H5A 109.6
P2 C5 H5B 109.6
P1 C5 H5B 109.6
H5A C5 H5B 108.1
C7 C6 P2 114.7(5)
C7 C6 H6A 108.6
P2 C6 H6A 108.6
C7 C6 H6B 108.6
P2 C6 H6B 108.6
H6A C6 H6B 107.6
C8 C7 C6 113.4(5)
C8 C7 H7A 108.9
C6 C7 H7A 108.9
C8 C7 H7B 108.9
C6 C7 H7B 108.9
H7A C7 H7B 107.7
C7 C8 P3 117.7(4)
C7 C8 H8A 107.9
P3 C8 H8A 107.9
C7 C8 H8B 107.9
P3 C8 H8B 107.9
H8A C8 H8B 107.2
P3 C9 P4 109.3(3)
P3 C9 H9A 109.8
P4 C9 H9A 109.8
P3 C9 H9B 109.8
P4 C9 H9B 109.8
H9A C9 H9B 108.3
C15 C10 C11 117.7(8)
C15 C10 P1 121.6(7)
C11 C10 P1 120.7(6)
C12 C11 C10 119.0(9)
C12 C11 H11 120.5
C10 C11 H11 120.5
C13 C12 C11 120.7(10)
C13 C12 H12 119.6
C11 C12 H12 119.6
C12 C13 C14 121.3(10)
C12 C13 H13 119.4
C14 C13 H13 119.4
C13 C14 C15 120.1(10)
C13 C14 H14 119.9
C15 C14 H14 119.9
C14 C15 C10 121.2(10)
C14 C15 H15 119.4
C10 C15 H15 119.4
C17 C16 C21 119.2(7)
C17 C16 P1 122.0(7)
C21 C16 P1 118.7(6)
C18 C17 C16 122.4(10)
C18 C17 H17 118.8
C16 C17 H17 118.8
C19 C18 C17 119.1(10)
C19 C18 H18 120.4
C17 C18 H18 120.4
C18 C19 C20 123.1(9)
C18 C19 H19 118.4
C20 C19 H19 118.4
C19 C20 C21 117.0(10)
C19 C20 H20 121.5
C21 C20 H20 121.5
C16 C21 C20 119.0(9)
C16 C21 H21 120.5
C20 C21 H21 120.5
C27 C22 C23 119.0(6)
C27 C22 P2 118.4(5)
C23 C22 P2 122.5(5)
C24 C23 C22 119.0(7)
C24 C23 H23 120.5
C22 C23 H23 120.5
C25 C24 C23 121.5(7)
C25 C24 H24 119.2
C23 C24 H24 119.2
C24 C25 C26 120.3(7)
C24 C25 H25 119.8
C26 C25 H25 119.8
C27 C26 C25 119.6(7)
C27 C26 H26 120.2
C25 C26 H26 120.2
C22 C27 C26 120.4(7)
C22 C27 H27 119.8
C26 C27 H27 119.8
C33 C28 C29 118.7(7)
C33 C28 P3 120.6(6)
C29 C28 P3 120.6(5)
C28 C29 C30 119.5(8)
C28 C29 H29 120.3
C30 C29 H29 120.3
C31 C30 C29 121.3(10)
C31 C30 H30 119.4
C29 C30 H30 119.4
C32 C31 C30 119.2(8)
C32 C31 H31 120.4
C30 C31 H31 120.4
C31 C32 C33 120.2(7)
C31 C32 H32 119.9
C33 C32 H32 119.9
C28 C33 C32 121.2(8)
C28 C33 H33 119.4
C32 C33 H33 119.4
C35 C34 C39 118.8(6)
C35 C34 P4 121.0(5)
C39 C34 P4 120.2(5)
C34 C35 C36 120.3(7)
C34 C35 H35 119.9
C36 C35 H35 119.9
C37 C36 C35 119.6(7)
C37 C36 H36 120.2
C35 C36 H36 120.2
C36 C37 C38 121.2(7)
C36 C37 H37 119.4
C38 C37 H37 119.4
C37 C38 C39 119.7(8)
C37 C38 H38 120.1
C39 C38 H38 120.1
C38 C39 C34 120.4(7)
C38 C39 H39 119.8
C34 C39 H39 119.8
C45 C40 C41 117.6(6)
C45 C40 P4 125.7(5)
C41 C40 P4 116.6(5)
C40 C41 C42 120.4(7)
C40 C41 H41 119.8
C42 C41 H41 119.8
C43 C42 C41 120.7(7)
C43 C42 H42 119.6
C41 C42 H42 119.6
C44 C43 C42 118.9(7)
C44 C43 H43 120.6
C42 C43 H43 120.6
C43 C44 C45 121.0(7)
C43 C44 H44 119.5
C45 C44 H44 119.5
C40 C45 C44 121.3(6)
C40 C45 H45 119.3
C44 C45 H45 119.3
C47 C46 C51 123.6(7)
C47 C46 N1 120.4(6)
C51 C46 N1 115.9(6)
C46 C47 C48 117.6(8)
C46 C47 C52 121.3(7)
C48 C47 C52 121.1(7)
C47 C48 C49 120.9(8)
C47 C48 H48 119.5
C49 C48 H48 119.5
C50 C49 C48 119.4(8)
C50 C49 H49 120.3
C48 C49 H49 120.3
C49 C50 C51 124.3(9)
C49 C50 H50 117.8
C51 C50 H50 117.8
C50 C51 C46 114.1(8)
C50 C51 C53 124.6(9)
C46 C51 C53 121.3(8)
C47 C52 H52A 109.5
C47 C52 H52B 109.5
H52A C52 H52B 109.5
C47 C52 H52C 109.5
H52A C52 H52C 109.5
H52B C52 H52C 109.5
C51 C53 H53A 109.5
C51 C53 H53B 109.5
H53A C53 H53B 109.5
C51 C53 H53C 109.5
H53A C53 H53C 109.5
H53B C53 H53C 109.5
C59 C54 C55 124.0(7)
C59 C54 N2 116.9(8)
C55 C54 N2 119.1(7)
C56 C55 C54 114.9(9)
C56 C55 C60 123.5(9)
C54 C55 C60 121.6(7)
C57 C56 C55 123.9(10)
C57 C56 H56 118.1
C55 C56 H56 118.1
C58 C57 C56 118.8(8)
C58 C57 H57 120.6
C56 C57 H57 120.6
C57 C58 C59 123.5(10)
C57 C58 H58 118.3
C59 C58 H58 118.3
C58 C59 C54 114.9(9)
C58 C59 C61 122.6(9)
C54 C59 C61 122.4(7)
C55 C60 H60A 109.5
C55 C60 H60B 109.5
H60A C60 H60B 109.5
C55 C60 H60C 109.5
H60A C60 H60C 109.5
H60B C60 H60C 109.5
C59 C61 H61A 109.5
C59 C61 H61B 109.5
H61A C61 H61B 109.5
C59 C61 H61C 109.5
H61A C61 H61C 109.5
H61B C61 H61C 109.5
C63 C62 C67 124.9(7)
C63 C62 N3 118.9(8)
C67 C62 N3 116.3(7)
C62 C63 C64 114.8(11)
C62 C63 C68 122.5(8)
C64 C63 C68 122.6(10)
C65 C64 C63 120.9(11)
C65 C64 H64 119.6
C63 C64 H64 119.6
C66 C65 C64 119.9(9)
C66 C65 H65 120.1
C64 C65 H65 120.1
C65 C66 C67 123.5(12)
C65 C66 H66 118.3
C67 C66 H66 118.3
C66 C67 C62 115.9(10)
C66 C67 C69 121.7(10)
C62 C67 C69 122.2(7)
C63 C68 H68A 109.5
C63 C68 H68B 109.5
H68A C68 H68B 109.5
C63 C68 H68C 109.5
H68A C68 H68C 109.5
H68B C68 H68C 109.5
C67 C69 H69A 109.5
C67 C69 H69B 109.5
H69A C69 H69B 109.5
C67 C69 H69C 109.5
H69A C69 H69C 109.5
H69B C69 H69C 109.5
C75 C70 C71 122.9(9)
C75 C70 N4 116.4(11)
C71 C70 N4 120.8(10)
C72 C71 C76 121.9(13)
C72 C71 C70 116.9(13)
C76 C71 C70 121.1(9)
C71 C72 C73 119.3(14)
C71 C72 H72 120.4
C73 C72 H72 120.4
C74 C73 C72 122.5(12)
C74 C73 H73 118.8
C72 C73 H73 118.8
C73 C74 C75 119.8(15)
C73 C74 H74 120.1
C75 C74 H74 120.1
C70 C75 C74 118.5(14)
C70 C75 C77 122.6(9)
C74 C75 C77 118.6(13)
C71 C76 H76A 109.5
C71 C76 H76B 109.5
H76A C76 H76B 109.5
C71 C76 H76C 109.5
H76A C76 H76C 109.5
H76B C76 H76C 109.5
C75 C77 H77A 109.5
C75 C77 H77B 109.5
H77A C77 H77B 109.5
C75 C77 H77C 109.5
H77A C77 H77C 109.5
H77B C77 H77C 109.5
Cl1 C78 Cl2 123.9(16)
Cl1 C78 H78A 106.3
Cl2 C78 H78A 106.3
Cl1 C78 H78B 106.3
Cl2 C78 H78B 106.3
H78A C78 H78B 106.4
O2 C79 H79A 109.5
O2 C79 H79B 109.5
H79A C79 H79B 109.5
O2 C79 H79C 109.5
H79A C79 H79C 109.5
H79B C79 H79C 109.5
O1 C80 H80A 109.5
O1 C80 H80B 109.5
H80A C80 H80B 109.5
O1 C80 H80C 109.5
H80A C80 H80C 109.5
H80B C80 H80C 109.5

loop_
_geom_bond_atom_site_label_1
_geom_bond_atom_site_label_2
_geom_bond_distance
Ir1 C2 1.982(6)
Ir1 C3 1.997(6)
Ir1 C1 2.022(7)
Ir1 P2 2.3218(17)
Ir1 P3 2.3333(14)
Ir1 Ir2 2.7990(5)
Ir2 C4 1.875(8)
Ir2 P1 2.2894(16)
Ir2 P4 2.2928(14)
Cl1 C78 1.59(2)
Cl2 C78 1.64(2)
P1 C16 1.816(6)
P1 C10 1.820(8)
P1 C5 1.846(6)
P2 C5 1.815(7)
P2 C6 1.815(6)
P2 C22 1.826(6)
P3 C9 1.812(6)
P3 C28 1.828(6)
P3 C8 1.833(6)
P4 C34 1.821(6)
P4 C40 1.827(6)
P4 C9 1.854(6)
P5 F10 1.537(14)
P5 F4 1.542(12)
P5 F9 1.55(2)
P5 F3 1.558(10)
P5 F1 1.565(5)
P5 F8 1.577(15)
P5 F2 1.584(5)
P5 F6 1.588(10)
P5 F5 1.589(13)
P5 F7 1.593(18)
P6 P7 1.099(13)
P6 F20 1.26(3)
P6 F18 1.384(12)
P6 F12 1.555(16)
P6 F15 1.564(14)
P6 F16 1.62(3)
P6 F13 1.875(16)
P7 F13 1.389(14)
P7 F12 1.551(15)
P7 F15 1.573(15)
P7 F11 1.5998(10)
P7 F14 1.6252(10)
P7 F18 1.790(16)
P7 F20 2.15(3)
F3 F7 0.88(3)
F3 F10 1.43(4)
F4 F8 0.89(2)
F4 F7 1.49(3)
F5 F9 0.66(3)
F5 F8 1.63(3)
F6 F10 1.02(4)
F6 F9 1.66(3)
F11 F14 1.48(3)
F12 F16 1.71(3)
O1 C80 1.4194(10)
O1 H1 0.8400
O2 C79 1.4431(11)
O2 H2 0.8400
N1 C1 1.083(9)
N1 C46 1.493(9)
N2 C2 1.155(8)
N2 C54 1.407(8)
N3 C3 1.138(8)
N3 C62 1.426(8)
N4 C4 1.109(9)
N4 C70 1.468(9)
C5 H5A 0.9900
C5 H5B 0.9900
C6 C7 1.533(9)
C6 H6A 0.9900
C6 H6B 0.9900
C7 C8 1.522(9)
C7 H7A 0.9900
C7 H7B 0.9900
C8 H8A 0.9900
C8 H8B 0.9900
C9 H9A 0.9900
C9 H9B 0.9900
C10 C15 1.390(11)
C10 C11 1.422(12)
C11 C12 1.408(13)
C11 H11 0.9500
C12 C13 1.342(14)
C12 H12 0.9500
C13 C14 1.361(16)
C13 H13 0.9500
C14 C15 1.381(14)
C14 H14 0.9500
C15 H15 0.9500
C16 C17 1.369(11)
C16 C21 1.382(11)
C17 C18 1.354(12)
C17 H17 0.9500
C18 C19 1.308(16)
C18 H18 0.9500
C19 C20 1.408(17)
C19 H19 0.9500
C20 C21 1.416(12)
C20 H20 0.9500
C21 H21 0.9500
C22 C27 1.375(10)
C22 C23 1.413(9)
C23 C24 1.380(9)
C23 H23 0.9500
C24 C25 1.341(11)
C24 H24 0.9500
C25 C26 1.388(10)
C25 H25 0.9500
C26 C27 1.386(10)
C26 H26 0.9500
C27 H27 0.9500
C28 C33 1.384(9)
C28 C29 1.389(11)
C29 C30 1.394(11)
C29 H29 0.9500
C30 C31 1.374(13)
C30 H30 0.9500
C31 C32 1.372(13)
C31 H31 0.9500
C32 C33 1.384(10)
C32 H32 0.9500
C33 H33 0.9500
C34 C35 1.388(9)
C34 C39 1.405(9)
C35 C36 1.408(11)
C35 H35 0.9500
C36 C37 1.368(13)
C36 H36 0.9500
C37 C38 1.377(12)
C37 H37 0.9500
C38 C39 1.389(9)
C38 H38 0.9500
C39 H39 0.9500
C40 C45 1.370(9)
C40 C41 1.382(9)
C41 C42 1.400(10)
C41 H41 0.9500
C42 C43 1.368(11)
C42 H42 0.9500
C43 C44 1.349(10)
C43 H43 0.9500
C44 C45 1.391(9)
C44 H44 0.9500
C45 H45 0.9500
C46 C47 1.383(9)
C46 C51 1.425(11)
C47 C48 1.383(11)
C47 C52 1.517(11)
C48 C49 1.392(14)
C48 H48 0.9500
C49 C50 1.343(14)
C49 H49 0.9500
C50 C51 1.395(13)
C50 H50 0.9500
C51 C53 1.474(12)
C52 H52A 0.9800
C52 H52B 0.9800
C52 H52C 0.9800
C53 H53A 0.9800
C53 H53B 0.9800
C53 H53C 0.9800
C54 C59 1.399(11)
C54 C55 1.406(12)
C55 C56 1.376(11)
C55 C60 1.497(13)
C56 C57 1.361(15)
C56 H56 0.9500
C57 C58 1.340(16)
C57 H57 0.9500
C58 C59 1.398(12)
C58 H58 0.9500
C59 C61 1.492(14)
C60 H60A 0.9800
C60 H60B 0.9800
C60 H60C 0.9800
C61 H61A 0.9800
C61 H61B 0.9800
C61 H61C 0.9800
C62 C63 1.375(12)
C62 C67 1.394(12)
C63 C64 1.425(14)
C63 C68 1.471(15)
C64 C65 1.411(19)
C64 H64 0.9500
C65 C66 1.303(18)
C65 H65 0.9500
C66 C67 1.393(11)
C66 H66 0.9500
C67 C69 1.536(15)
C68 H68A 0.9800
C68 H68B 0.9800
C68 H68C 0.9800
C69 H69A 0.9800
C69 H69B 0.9800
C69 H69C 0.9800
C70 C75 1.318(17)
C70 C71 1.431(16)
C71 C72 1.363(14)
C71 C76 1.434(18)
C72 C73 1.42(2)
C72 H72 0.9500
C73 C74 1.29(2)
C73 H73 0.9500
C74 C75 1.434(14)
C74 H74 0.9500
C75 C77 1.492(17)
C76 H76A 0.9800
C76 H76B 0.9800
C76 H76C 0.9800
C77 H77A 0.9800
C77 H77B 0.9800
C77 H77C 0.9800
C78 H78A 0.9900
C78 H78B 0.9900
C79 H79A 0.9800
C79 H79B 0.9800
C79 H79C 0.9800
C80 H80A 0.9800
C80 H80B 0.9800
C80 H80C 0.9800

loop_
_geom_hbond_atom_site_label_D
_geom_hbond_atom_site_label_H
_geom_hbond_atom_site_label_A
_geom_hbond_site_symmetry_A
_geom_hbond_distance_DA
_geom_hbond_distance_DH
_geom_hbond_distance_HA
_geom_hbond_angle_DHA
_geom_hbond_publ_flag
O1 H1 F11 2_665 2.602(19) 0.840 2.009 126.9 no

loop_
_geom_torsion_atom_site_label_1
_geom_torsion_atom_site_label_2
_geom_torsion_atom_site_label_3
_geom_torsion_atom_site_label_4
_geom_torsion
F20 P6 P7 F13 33(2)
F18 P6 P7 F13 -80.8(9)
F12 P6 P7 F13 -170.7(9)
F15 P6 P7 F13 98.6(8)
F16 P6 P7 F13 175.3(13)
F20 P6 P7 F12 -156.0(18)
F18 P6 P7 F12 89.9(7)
F15 P6 P7 F12 -90.7(7)
F16 P6 P7 F12 -14.0(15)
F13 P6 P7 F12 170.7(9)
F20 P6 P7 F15 -65.3(18)
F18 P6 P7 F15 -179.4(8)
F12 P6 P7 F15 90.7(7)
F16 P6 P7 F15 76.7(15)
F13 P6 P7 F15 -98.6(8)
F20 P6 P7 F11 177(2)
F18 P6 P7 F11 63(2)
F12 P6 P7 F11 -26.6(19)
F15 P6 P7 F11 -117(2)
F16 P6 P7 F11 -41(3)
F13 P6 P7 F11 144(2)
F20 P6 P7 F14 -68(4)
F18 P6 P7 F14 178(3)
F12 P6 P7 F14 88(3)
F15 P6 P7 F14 -2(3)
F16 P6 P7 F14 74(3)
F13 P6 P7 F14 -101(3)
F20 P6 P7 F18 114.1(19)
F12 P6 P7 F18 -89.9(7)
F15 P6 P7 F18 179.4(8)
F16 P6 P7 F18 -103.9(15)
F13 P6 P7 F18 80.8(9)
F18 P6 P7 F20 -114.1(19)
F12 P6 P7 F20 156.0(18)
F15 P6 P7 F20 65.3(18)
F16 P6 P7 F20 142(2)
F13 P6 P7 F20 -33(2)
F10 P5 F3 F7 -171(2)
F4 P5 F3 F7 -2(2)
F9 P5 F3 F7 169(3)
F1 P5 F3 F7 -90(2)
F8 P5 F3 F7 11(2)
F2 P5 F3 F7 91(2)
F6 P5 F3 F7 179(2)
F4 P5 F3 F10 168.7(12)
F9 P5 F3 F10 -20(3)
F1 P5 F3 F10 81.1(10)
F8 P5 F3 F10 -177.9(12)
F2 P5 F3 F10 -97.8(10)
F6 P5 F3 F10 -10.4(12)
F7 P5 F3 F10 171(2)
F10 P5 F4 F8 173.6(16)
F9 P5 F4 F8 -18(3)
F3 P5 F4 F8 158(2)
F1 P5 F4 F8 -109.1(19)
F2 P5 F4 F8 69(2)
F5 P5 F4 F8 -23(2)
F7 P5 F4 F8 157(3)
F10 P5 F4 F7 17(2)
F9 P5 F4 F7 -174.6(15)
F3 P5 F4 F7 1.5(13)
F1 P5 F4 F7 94.1(11)
F8 P5 F4 F7 -157(3)
F2 P5 F4 F7 -87.7(11)
F5 P5 F4 F7 -179.8(12)
F10 P5 F5 F9 -24(4)
F4 P5 F5 F9 169(3)
F1 P5 F5 F9 -104(3)
F8 P5 F5 F9 154(4)
F2 P5 F5 F9 75(3)
F6 P5 F5 F9 -12(3)
F7 P5 F5 F9 168(3)
F10 P5 F5 F8 -178.1(12)
F4 P5 F5 F8 14.0(13)
F9 P5 F5 F8 -154(4)
F1 P5 F5 F8 101.5(8)
F2 P5 F5 F8 -79.5(8)
F6 P5 F5 F8 -166.8(10)
F7 P5 F5 F8 14(2)
F9 P5 F6 F10 -170(2)
F3 P5 F6 F10 13.9(16)
F1 P5 F6 F10 -78.7(16)
F8 P5 F6 F10 173.9(15)
F2 P5 F6 F10 103.2(16)
F5 P5 F6 F10 -164.7(17)
F7 P5 F6 F10 15(2)
F10 P5 F6 F9 170(2)
F3 P5 F6 F9 -175.7(13)
F1 P5 F6 F9 91.7(12)
F8 P5 F6 F9 -16(2)
F2 P5 F6 F9 -86.5(12)
F5 P5 F6 F9 5.6(16)
F7 P5 F6 F9 -174.8(15)
F10 F3 F7 F4 -8(6)
P5 F3 F7 F4 3(3)
F10 F3 F7 P5 -12(3)
F8 F4 F7 F3 -35(6)
P5 F4 F7 F3 -4(3)
F8 F4 F7 P5 -32(3)
F10 P5 F7 F3 7.3(19)
F4 P5 F7 F3 177(3)
F1 P5 F7 F3 91.4(19)
F8 P5 F7 F3 -170(2)
F2 P5 F7 F3 -88.7(19)
F6 P5 F7 F3 -2(2)
F5 P5 F7 F3 177.5(13)
F10 P5 F7 F4 -169.8(13)
F3 P5 F7 F4 -177(3)
F1 P5 F7 F4 -85.7(11)
F8 P5 F7 F4 12.5(14)
F2 P5 F7 F4 94.2(10)
F6 P5 F7 F4 -179.0(11)
F5 P5 F7 F4 0(2)
F7 F4 F8 P5 29(3)
F7 F4 F8 F5 57(4)
P5 F4 F8 F5 28(2)
F9 P5 F8 F4 164(2)
F3 P5 F8 F4 -25(2)
F1 P5 F8 F4 73(2)
F2 P5 F8 F4 -110(2)
F6 P5 F8 F4 178.1(16)
F5 P5 F8 F4 154(2)
F7 P5 F8 F4 -19(2)
F4 P5 F8 F5 -154(2)
F9 P5 F8 F5 10.2(16)
F3 P5 F8 F5 -178.8(8)
F1 P5 F8 F5 -81.1(8)
F2 P5 F8 F5 96.7(8)
F6 P5 F8 F5 24.4(17)
F7 P5 F8 F5 -172.9(11)
F9 F5 F8 F4 -62(6)
P5 F5 F8 F4 -31(3)
F9 F5 F8 P5 -31(4)
F8 F5 F9 P5 28(4)
P5 F5 F9 F6 18(5)
F8 F5 F9 F6 46(8)
F10 P5 F9 F5 160(3)
F4 P5 F9 F5 -13(4)
F3 P5 F9 F5 176.4(17)
F1 P5 F9 F5 76(3)
F8 P5 F9 F5 -22(3)
F2 P5 F9 F5 -105(3)
F6 P5 F9 F5 166(4)
F10 P5 F9 F6 -6.1(13)
F4 P5 F9 F6 -179.0(10)
F3 P5 F9 F6 10(3)
F1 P5 F9 F6 -90.6(8)
F8 P5 F9 F6 171.3(11)
F2 P5 F9 F6 89.2(9)
F5 P5 F9 F6 -166(4)
F10 F6 F9 F5 -10(7)
P5 F6 F9 F5 -21(5)
F10 F6 F9 P5 11(2)
P5 F6 F10 F3 -21(2)
F9 F6 F10 F3 -31(4)
F9 F6 F10 P5 -10(2)
F7 F3 F10 F6 36(5)
P5 F3 F10 F6 23(2)
F7 F3 F10 P5 13(3)
F4 P5 F10 F6 178.4(15)
F9 P5 F10 F6 9(2)
F3 P5 F10 F6 -163(2)
F1 P5 F10 F6 99.9(16)
F2 P5 F10 F6 -78.0(16)
F5 P5 F10 F6 18(2)
F7 P5 F10 F6 -167.7(18)
F4 P5 F10 F3 -18.7(19)
F9 P5 F10 F3 171.7(13)
F1 P5 F10 F3 -97.2(8)
F2 P5 F10 F3 84.9(8)
F6 P5 F10 F3 163(2)
F5 P5 F10 F3 -178.6(9)
F7 P5 F10 F3 -4.8(13)
P6 P7 F11 F14 152(2)
F13 P7 F11 F14 -67.8(14)
F12 P7 F11 F14 126.3(14)
F15 P7 F11 F14 55.5(16)
F18 P7 F11 F14 -162.2(13)
F20 P7 F11 F14 157(5)
F13 P7 F12 P6 35(4)
F15 P7 F12 P6 -70.1(9)
F11 P7 F12 P6 162.5(12)
F14 P7 F12 P6 -153.8(13)
F18 P7 F12 P6 52.4(7)
F20 P7 F12 P6 -10.4(8)
P6 P7 F12 F16 9.9(11)
F13 P7 F12 F16 45(4)
F15 P7 F12 F16 -60.2(11)
F11 P7 F12 F16 172.4(14)
F14 P7 F12 F16 -143.9(13)
F18 P7 F12 F16 62.3(11)
F20 P7 F12 F16 -0.6(12)
F20 P6 F12 P7 140(3)
F18 P6 F12 P7 -91.5(11)
F15 P6 F12 P7 70.9(9)
F16 P6 F12 P7 168.7(13)
F13 P6 F12 P7 -7.5(8)
P7 P6 F12 F16 -168.7(13)
F20 P6 F12 F16 -29(3)
F18 P6 F12 F16 99.8(12)
F15 P6 F12 F16 -97.8(11)
F13 P6 F12 F16 -176.2(11)
F12 P7 F13 P6 -33(3)
F15 P7 F13 P6 69.9(10)
F11 P7 F13 P6 -155.4(15)
F14 P7 F13 P6 155.6(13)
F18 P7 F13 P6 -49.8(8)
F20 P7 F13 P6 14.6(9)
F20 P6 F13 P7 -155.5(15)
F18 P6 F13 P7 97.4(12)
F12 P6 F13 P7 9.6(9)
F15 P6 F13 P7 -69.5(10)
P6 P7 F14 F11 -134(3)
F13 P7 F14 F11 122.9(14)
F12 P7 F14 F11 -54.6(13)
F15 P7 F14 F11 -136.4(14)
F18 P7 F14 F11 43(3)
F20 P7 F14 F11 -172.0(18)
F20 P6 F15 P7 136.5(15)
F18 P6 F15 P7 2(2)
F12 P6 F15 P7 -70.1(10)
F16 P6 F15 P7 -134.2(15)
F13 P6 F15 P7 47.1(8)
F13 P7 F15 P6 -93.7(11)
F12 P7 F15 P6 70.5(9)
F11 P7 F15 P6 136.7(15)
F14 P7 F15 P6 179.0(11)
F18 P7 F15 P6 -0.6(7)
F20 P7 F15 P6 -27.6(9)
P7 P6 F16 F12 14.4(16)
F20 P6 F16 F12 166.7(14)
F18 P6 F16 F12 -86.3(11)
F15 P6 F16 F12 80.9(9)
P7 F12 F16 P6 -7.6(8)
F20 P6 F18 P7 -133.8(17)
F12 P6 F18 P7 69.1(11)
F15 P6 F18 P7 -2(2)
F16 P6 F18 P7 133.8(16)
F13 P6 F18 P7 -46.8(8)
F13 P7 F18 P6 101.4(11)
F12 P7 F18 P6 -73.9(10)
F15 P7 F18 P6 0.7(8)
F11 P7 F18 P6 -143.4(14)
F14 P7 F18 P6 -178(3)
F20 P7 F18 P6 26.7(9)
F18 P6 F20 P7 107.5(19)
F12 P6 F20 P7 -127(4)
F15 P6 F20 P7 -58.8(16)
F16 P6 F20 P7 -153.1(18)
F13 P6 F20 P7 23.8(15)
C6 P2 C5 P1 -79.8(4)
C22 P2 C5 P1 170.2(4)
Ir1 P2 C5 P1 46.0(4)
C16 P1 C5 P2 -133.3(4)
C10 P1 C5 P2 121.0(4)
Ir2 P1 C5 P2 -3.1(4)
C5 P2 C6 C7 175.3(5)
C22 P2 C6 C7 -77.6(5)
Ir1 P2 C6 C7 53.5(5)
P2 C6 C7 C8 -78.4(7)
C6 C7 C8 P3 67.9(7)
C9 P3 C8 C7 -160.1(5)
C28 P3 C8 C7 91.4(5)
Ir1 P3 C8 C7 -35.5(6)
C28 P3 C9 P4 -172.5(3)
C8 P3 C9 P4 77.9(3)
Ir1 P3 C9 P4 -51.4(3)
C34 P4 C9 P3 -108.0(3)
C40 P4 C9 P3 146.9(3)
Ir2 P4 C9 P3 17.2(3)
C16 P1 C10 C15 37.0(6)
C5 P1 C10 C15 144.4(6)
Ir2 P1 C10 C15 -92.5(6)
C16 P1 C10 C11 -145.4(6)
C5 P1 C10 C11 -37.9(7)
Ir2 P1 C10 C11 85.2(6)
C15 C10 C11 C12 2.2(12)
P1 C10 C11 C12 -175.6(7)
C10 C11 C12 C13 -2.3(14)
C11 C12 C13 C14 1.3(16)
C12 C13 C14 C15 -0.2(16)
C13 C14 C15 C10 0.1(14)
C11 C10 C15 C14 -1.1(11)
P1 C10 C15 C14 176.6(7)
C10 P1 C16 C17 56.1(7)
C5 P1 C16 C17 -52.0(8)
Ir2 P1 C16 C17 -178.0(6)
C10 P1 C16 C21 -124.9(6)
C5 P1 C16 C21 127.0(6)
Ir2 P1 C16 C21 1.0(7)
C21 C16 C17 C18 -3.1(14)
P1 C16 C17 C18 175.9(8)
C16 C17 C18 C19 3.1(17)
C17 C18 C19 C20 -1.5(18)
C18 C19 C20 C21 -0.1(16)
C17 C16 C21 C20 1.4(12)
P1 C16 C21 C20 -177.7(6)
C19 C20 C21 C16 0.2(13)
C5 P2 C22 C27 -65.3(7)
C6 P2 C22 C27 -173.7(6)
Ir1 P2 C22 C27 54.9(6)
C5 P2 C22 C23 111.6(6)
C6 P2 C22 C23 3.3(7)
Ir1 P2 C22 C23 -128.2(5)
C27 C22 C23 C24 -3.0(11)
P2 C22 C23 C24 -180.0(5)
C22 C23 C24 C25 3.6(11)
C23 C24 C25 C26 -1.0(12)
C24 C25 C26 C27 -2.2(13)
C23 C22 C27 C26 -0.1(12)
P2 C22 C27 C26 176.9(7)
C25 C26 C27 C22 2.8(13)
C9 P3 C28 C33 -148.6(5)
C8 P3 C28 C33 -40.8(6)
Ir1 P3 C28 C33 90.4(5)
C9 P3 C28 C29 36.4(6)
C8 P3 C28 C29 144.2(6)
Ir1 P3 C28 C29 -84.6(6)
C33 C28 C29 C30 -3.1(12)
P3 C28 C29 C30 172.0(7)
C28 C29 C30 C31 1.0(15)
C29 C30 C31 C32 1.2(14)
C30 C31 C32 C33 -1.2(12)
C29 C28 C33 C32 3.1(10)
P3 C28 C33 C32 -172.0(5)
C31 C32 C33 C28 -0.9(10)
C40 P4 C34 C35 -138.9(5)
C9 P4 C34 C35 113.6(5)
Ir2 P4 C34 C35 -10.8(5)
C40 P4 C34 C39 41.1(5)
C9 P4 C34 C39 -66.3(5)
Ir2 P4 C34 C39 169.2(4)
C39 C34 C35 C36 -0.5(9)
P4 C34 C35 C36 179.5(5)
C34 C35 C36 C37 0.5(11)
C35 C36 C37 C38 -0.5(12)
C36 C37 C38 C39 0.4(11)
C37 C38 C39 C34 -0.4(10)
C35 C34 C39 C38 0.5(9)
P4 C34 C39 C38 -179.6(5)
C34 P4 C40 C45 -112.6(6)
C9 P4 C40 C45 -6.3(6)
Ir2 P4 C40 C45 121.1(5)
C34 P4 C40 C41 65.2(6)
C9 P4 C40 C41 171.5(6)
Ir2 P4 C40 C41 -61.1(6)
C45 C40 C41 C42 -0.9(13)
P4 C40 C41 C42 -178.8(7)
C40 C41 C42 C43 -2.1(15)
C41 C42 C43 C44 3.5(14)
C42 C43 C44 C45 -2.1(12)
C41 C40 C45 C44 2.4(11)
P4 C40 C45 C44 -179.9(5)
C43 C44 C45 C40 -0.9(11)
C1 N1 C46 C47 -102(4)
C1 N1 C46 C51 78(4)
C51 C46 C47 C48 -1.9(11)
N1 C46 C47 C48 177.9(6)
C51 C46 C47 C52 177.8(7)
N1 C46 C47 C52 -2.4(10)
C46 C47 C48 C49 1.2(11)
C52 C47 C48 C49 -178.5(8)
C47 C48 C49 C50 -0.2(13)
C48 C49 C50 C51 -0.1(15)
C49 C50 C51 C46 -0.5(14)
C49 C50 C51 C53 -178.7(10)
C47 C46 C51 C50 1.5(11)
N1 C46 C51 C50 -178.3(7)
C47 C46 C51 C53 179.9(8)
N1 C46 C51 C53 0.0(12)
C59 C54 C55 C56 1.3(11)
N2 C54 C55 C56 -179.9(6)
C59 C54 C55 C60 -177.4(8)
N2 C54 C55 C60 1.3(11)
C54 C55 C56 C57 0.5(12)
C60 C55 C56 C57 179.3(9)
C55 C56 C57 C58 -2.4(14)
C56 C57 C58 C59 2.4(15)
C57 C58 C59 C54 -0.7(12)
C57 C58 C59 C61 -179.3(9)
C55 C54 C59 C58 -1.3(10)
N2 C54 C59 C58 180.0(6)
C55 C54 C59 C61 177.3(7)
N2 C54 C59 C61 -1.4(10)
C67 C62 C63 C64 3.4(13)
N3 C62 C63 C64 -176.6(7)
C67 C62 C63 C68 -174.2(9)
N3 C62 C63 C68 5.9(13)
C62 C63 C64 C65 -1.9(15)
C68 C63 C64 C65 175.6(11)
C63 C64 C65 C66 0.5(19)
C64 C65 C66 C67 -0.4(19)
C65 C66 C67 C62 1.6(16)
C65 C66 C67 C69 -173.5(11)
C63 C62 C67 C66 -3.3(13)
N3 C62 C67 C66 176.7(7)
C63 C62 C67 C69 171.9(8)
N3 C62 C67 C69 -8.2(11)
C4 N4 C70 C75 -168.4(13)
C4 N4 C70 C71 11.5(19)
C75 C70 C71 C72 -1.7(13)
N4 C70 C71 C72 178.3(8)
C75 C70 C71 C76 176.7(9)
N4 C70 C71 C76 -3.3(13)
C76 C71 C72 C73 179.5(10)
C70 C71 C72 C73 -2.2(15)
C71 C72 C73 C74 3.8(19)
C72 C73 C74 C75 -1.4(19)
C71 C70 C75 C74 4.0(14)
N4 C70 C75 C74 -176.0(7)
C71 C70 C75 C77 177.9(8)
N4 C70 C75 C77 -2.2(12)
C73 C74 C75 C70 -2.4(16)
C73 C74 C75 C77 -176.5(11)
